data_7706030
loop_
_publ_author_name
'Caggiu, Laura'
'Iacomini, Antonio'
'Pistidda, Claudio'
'Farina, Valeria'
'Senes, Nina'
'Cao, Hujun'
'Gavini, Elisabetta'
'Mulas, Gabriele'
'Garroni, Sebastiano'
'Enzo, Stefano'

_publ_section_title
;
 <i>In situ</i> synchrotron radiation investigation of
 V<sub>2</sub>O<sub>5</sub>-Nb<sub>2</sub>O<sub>5</sub> metastable
 compounds: transformational kinetics at high temperatures with a new
 structural solution for the orthorhombic
 V<sub>4</sub>Nb<sub>20</sub>O<sub>60</sub> phase.
;
_journal_issue 48
_journal_name_full 'Dalton transactions (Cambridge, England : 2003)'
_journal_page_first 17584
_journal_page_last 17593
_journal_paper_doi 10.1039/d0dt03426f
_journal_volume 49
_journal_year 2020
_chemical_formula_sum 'Ph as e kn n ow un'
_chemical_name_common 'O60 Nb20 V4'
_chemical_name_mineral Unknown
_chemical_name_systematic Unknown
_space_group_IT_number 38
_space_group_name_Hall 'A 2 -2'
_space_group_name_H-M_alt 'A m m 2'
_symmetry_cell_setting orthorhombic
_symmetry_space_group_name_H-M 'A m m 2'
_audit_creation_date 'Fri Sep 25 12:09:19 CEST 2020'
_audit_creation_method 'Maud, version 2.84'
_audit_update_record 'Fri Sep 25 12:10:48 CEST 2020'
_cell_angle_alpha 90.000
_cell_angle_beta 90.000
_cell_angle_gamma 90.000
_cell_formula_units_Z 1
_cell_length_a 3.9780
_cell_length_b 17.4010
_cell_length_c 17.7420
_cell_volume 1228.122
_computing_structure_refinement 'Maud, version 2.84'
_refine_ls_d_res_high 5000
_refine_ls_d_res_low 0
_refine_ls_goodness_of_fit_all 0.052417077
_refine_ls_R_factor_all 514.7871
_refine_ls_wR_factor_all 1034.876
_reflns_d_resolution_high 50
_reflns_d_resolution_low 0.7
_cod_data_source_file d0dt03426f2.cif
_cod_data_source_block O60Nb20V4
_cod_depositor_comments 'Adding full bibliography for 7706030.cif.'
_cod_original_sg_symbol_H-M Amm2
_cod_original_formula_sum 'Phase unknown'
_cod_database_code 7706030
_maud_sg_centering_type P

loop_
_symmetry_equiv_pos_site_id
_symmetry_equiv_pos_as_xyz
0 'x, y, z'
1 '-x, -y, z'
2 '-x, y, z'
3 'x, -y, z'
4 'x, y+0.5, z+0.5'
5 '-x, -y+0.5, z+0.5'
6 '-x, y+0.5, z+0.5'
7 'x, -y+0.5, z+0.5'

loop_
_atom_site_label
_atom_site_type_symbol
_atom_site_occupancy
_atom_site_fract_x
_atom_site_fract_y
_atom_site_fract_z
_atom_site_B_iso_or_equiv
_atom_site_calc_flag
O1_O O 1.0 0.5 0.4061 0.4356 4.9 d
O2_O O 1.0 0.0 0.4327 0.2187 4.9 d
O3_O O 1.0 0.0 0.2325 0.4023 4.9 d
O4_O O 1.0 0.5 0.1805 0.4977 4.9 d
O5_O O 1.0 0.0 0.3324 0.13 4.9 d
O6_O O 1.0 0.0 0.0 0.9296 4.9 d
O7_O O 1.0 0.0 0.3735 0.3285 4.9 d
O8_O O 1.0 0.0 0.0712 0.2016 4.9 d
O9_O O 1.0 0.0 0.0892 0.056 4.9 d
O10_O O 1.0 0.0 0.2204 0.2538 4.9 d
Nb1_Nb Nb 1.0 0.0 0.0 0.1231 4.9 d
Nb2_Nb Nb 1.0 0.0 0.0 0.4426 4.9 d
Nb3_Nb Nb 1.0 0.0 0.3048 0.0127 4.9 d
Nb4_Nb Nb 1.0 0.0 0.3785 0.4407 4.9 d
Nb5_Nb Nb 1.0 0.0 0.319 0.2297 4.9 d
V1_V V 1.0 0.0 0.5 0.2934 4.9 d
O11_O O 1.0 0.5 0.1207 0.3022 4.9 d
Nb6_Nb Nb 1.0 0.0 0.1255 0.2947 4.9 d
O12_O O 1.0 0.5 0.0 0.6156 4.9 d
O13_O O 1.0 0.5 0.0 0.441 4.9 d
V2_V V 1.0 0.0 0.0 0.6154 4.9 d
O14_O O 1.0 0.0 0.2128 0.1116 4.9 d
O15_O O 1.0 0.0 0.4408 0.0488 4.9 d
O16_O O 1.0 0.5 0.0 0.7716 4.9 d
O17_O O 1.0 0.5 0.0 0.0985 4.9 d
O18_O O 1.0 0.0 0.0 0.3284 4.9 d
